data_4115929
loop_
_publ_author_name
'C. V. Krishnamohan Sharma'
'Abraham Clearfield'

_publ_section_title
;
 "Macrocyclic Leaflets"
;
_journal_name_full 'Journal of the American Chemical Society'
_journal_page_first 1558
_journal_page_last 1559
_journal_paper_doi 10.1021/ja9938377
_journal_volume 122
_journal_year 2000
_chemical_formula_sum 'C26 H61 Cl N2 O22 P2'
_chemical_formula_weight 851.16
_chemical_name_common '[(N-(phosphonomethyl)-aza-18-crown-6*H2O))2*ClO4]'
_chemical_name_systematic
; 
 ? 
;
_space_group_IT_number 2
_symmetry_cell_setting triclinic
_symmetry_space_group_name_Hall '-P 1'
_symmetry_space_group_name_H-M 'P -1'
_atom_sites_solution_hydrogens geom
_atom_sites_solution_primary direct
_atom_sites_solution_secondary difmap
_audit_creation_method SHELXL-97
_cell_angle_alpha 87.225(4)
_cell_angle_beta 74.044(3)
_cell_angle_gamma 85.097(3)
_cell_formula_units_Z 1
_cell_length_a 7.418(1)
_cell_length_b 11.056(2)
_cell_length_c 12.630(2)
_cell_measurement_reflns_used 1794
_cell_measurement_temperature 163(2)
_cell_volume 991.9(3)
_computing_cell_refinement 'Bruker SMART'
_computing_data_collection 'Bruker SMART'
_computing_data_reduction 'Bruker SHELXTL'
_computing_molecular_graphics 'Bruker SHELXTL'
_computing_publication_material 'Bruker SHELXTL'
_computing_structure_refinement 'SHELXL-97 (Sheldrick, 1997)'
_computing_structure_solution 'SHELXS-97 (Sheldrick, 1990)'
_diffrn_ambient_temperature 163(2)
_diffrn_measured_fraction_theta_full 0.988
_diffrn_measured_fraction_theta_max 0.988
_diffrn_measurement_device_type 'CCD area detector'
_diffrn_measurement_method 'phi and omega scans'
_diffrn_radiation_monochromator graphite
_diffrn_radiation_source 'fine-focus sealed tube'
_diffrn_radiation_type MoK\a
_diffrn_radiation_wavelength 0.71073
_diffrn_reflns_av_R_equivalents 0.0421
_diffrn_reflns_av_sigmaI/netI 0.0332
_diffrn_reflns_limit_h_max 7
_diffrn_reflns_limit_h_min -8
_diffrn_reflns_limit_k_max 7
_diffrn_reflns_limit_k_min -12
_diffrn_reflns_limit_l_max 14
_diffrn_reflns_limit_l_min -13
_diffrn_reflns_number 4570
_diffrn_reflns_theta_full 23.30
_diffrn_reflns_theta_max 23.30
_diffrn_reflns_theta_min 1.85
_exptl_absorpt_coefficient_mu 0.261
_exptl_absorpt_correction_type SADABS
_exptl_crystal_colour colorless
_exptl_crystal_density_diffrn 1.425
_exptl_crystal_F_000 454
_exptl_crystal_size_max 0.58
_exptl_crystal_size_mid 0.48
_exptl_crystal_size_min 0.36
_refine_diff_density_max 0.517
_refine_diff_density_min -0.355
_refine_diff_density_rms 0.065
_refine_ls_extinction_coef 0.000(2)
_refine_ls_extinction_expression Fc^*^=kFc[1+0.001xFc^2^\l^3^/sin(2\q)]^-1/4^
_refine_ls_extinction_method SHELXL
_refine_ls_goodness_of_fit_ref 1.083
_refine_ls_hydrogen_treatment mixed
_refine_ls_matrix_type full
_refine_ls_number_parameters 272
_refine_ls_number_reflns 2835
_refine_ls_number_restraints 0
_refine_ls_restrained_S_all 1.083
_refine_ls_R_factor_all 0.0567
_refine_ls_R_factor_gt 0.0498
_refine_ls_shift/su_max 1.176
_refine_ls_shift/su_mean 0.004
_refine_ls_structure_factor_coef Fsqd
_refine_ls_weighting_details '0.0870, 0.4369'
_refine_ls_weighting_scheme calc
_refine_ls_wR_factor_gt 0.1322
_refine_ls_wR_factor_ref 0.1395
_reflns_number_gt 2377
_reflns_number_total 2835
_reflns_threshold_expression >2sigma(I)
_cod_data_source_file ja9938377_1.cif
_cod_data_source_block 2
_cod_original_cell_volume 992.0(3)
_cod_original_formula_sum 'C26 H61 Cl1 N2 O22 P2'
_cod_database_code 4115929

loop_
_symmetry_equiv_pos_as_xyz
'x, y, z'
'-x, -y, -z'

loop_
_atom_site_label
_atom_site_type_symbol
_atom_site_fract_x
_atom_site_fract_y
_atom_site_fract_z
_atom_site_U_iso_or_equiv
_atom_site_adp_type
_atom_site_occupancy
_atom_site_symmetry_multiplicity
_atom_site_calc_flag
_atom_site_refinement_flags
Cl1 Cl 1.0000 1.0000 0.0000 0.0485(3) Uani 1 2 d S
P1 P 0.68989(9) 0.10090(6) -0.46598(5) 0.0279(3) Uani 1 1 d .
O1 O 0.8932(2) 0.07301(16) -0.53068(15) 0.0348(5) Uani 1 1 d .
O2 O 0.6034(3) -0.00132(16) -0.39163(15) 0.0348(5) Uani 1 1 d .
H2 H 1.0000 0.0000 -0.5000 0.052 Uiso 1 2 d SR
O3 O 0.5740(2) 0.15227(16) -0.54457(15) 0.0340(5) Uani 1 1 d .
HO3 H 0.4844 0.0838 -0.5662 0.051 Uiso 1 1 d R
O4 O 1.1098(3) 0.34660(17) -0.34601(15) 0.0384(5) Uani 1 1 d .
O5 O 1.0439(3) 0.60639(17) -0.33989(16) 0.0388(5) Uani 1 1 d .
O6 O 0.7040(3) 0.70779(16) -0.18474(15) 0.0361(5) Uani 1 1 d .
O7 O 0.3794(2) 0.57155(16) -0.12828(14) 0.0330(5) Uani 1 1 d .
O8 O 0.4344(2) 0.32138(16) -0.12599(15) 0.0350(5) Uani 1 1 d .
O9 O 0.7186(3) 0.46249(19) -0.2755(2) 0.0497(6) Uani 1 1 d .
O10 O 0.9923(6) 1.1287(4) -0.0429(4) 0.0512(11) Uani 0.50 1 d P
O11 O 1.1168(8) 0.9859(5) -0.1179(4) 0.0676(14) Uani 0.50 1 d P
O12 O 1.1865(7) 0.9730(5) 0.0030(5) 0.0751(16) Uani 0.50 1 d P
O13 O 1.0748(10) 1.0711(6) 0.0553(5) 0.090(2) Uani 0.50 1 d P
N1 N 0.7534(3) 0.2191(2) -0.28457(17) 0.0290(5) Uani 1 1 d .
C1 C 0.6806(4) 0.2339(2) -0.3845(2) 0.0290(6) Uani 1 1 d .
H1A H 0.7516 0.2962 -0.4338 0.035 Uiso 1 1 calc R
H1B H 0.5478 0.2668 -0.3603 0.035 Uiso 1 1 calc R
C2 C 0.9535(4) 0.1658(2) -0.3066(2) 0.0355(7) Uani 1 1 d .
H2A H 0.9901 0.1620 -0.2367 0.043 Uiso 1 1 calc R
H2B H 0.9600 0.0815 -0.3313 0.043 Uiso 1 1 calc R
C3 C 1.0922(4) 0.2350(3) -0.3910(2) 0.0408(7) Uani 1 1 d .
H3A H 1.2156 0.1877 -0.4115 0.049 Uiso 1 1 calc R
H3B H 1.0484 0.2501 -0.4581 0.049 Uiso 1 1 calc R
C4 C 1.2155(4) 0.4286(3) -0.4239(2) 0.0399(7) Uani 1 1 d .
H4A H 1.1546 0.4479 -0.4839 0.048 Uiso 1 1 calc R
H4B H 1.3439 0.3913 -0.4566 0.048 Uiso 1 1 calc R
C5 C 1.2251(4) 0.5417(3) -0.3664(2) 0.0402(7) Uani 1 1 d .
H5A H 1.2636 0.5208 -0.2983 0.048 Uiso 1 1 calc R
H5B H 1.3193 0.5929 -0.4147 0.048 Uiso 1 1 calc R
C6 C 1.0324(4) 0.7051(3) -0.2686(2) 0.0407(7) Uani 1 1 d .
H6A H 1.1358 0.7581 -0.3009 0.049 Uiso 1 1 calc R
H6B H 1.0455 0.6734 -0.1963 0.049 Uiso 1 1 calc R
C7 C 0.8473(4) 0.7766(3) -0.2538(2) 0.0407(7) Uani 1 1 d .
H7A H 0.8496 0.8549 -0.2196 0.049 Uiso 1 1 calc R
H7B H 0.8219 0.7937 -0.3262 0.049 Uiso 1 1 calc R
C8 C 0.5200(4) 0.7594(2) -0.1824(3) 0.0402(7) Uani 1 1 d .
H8A H 0.4963 0.7516 -0.2550 0.048 Uiso 1 1 calc R
H8B H 0.5089 0.8468 -0.1659 0.048 Uiso 1 1 calc R
C9 C 0.3800(4) 0.6945(2) -0.0960(2) 0.0385(7) Uani 1 1 d .
H9A H 0.4125 0.6945 -0.0250 0.046 Uiso 1 1 calc R
H9B H 0.2534 0.7366 -0.0860 0.046 Uiso 1 1 calc R
C10 C 0.2730(4) 0.4999(3) -0.0401(2) 0.0357(7) Uani 1 1 d .
H10A H 0.1475 0.5420 -0.0090 0.043 Uiso 1 1 calc R
H10B H 0.3377 0.4889 0.0190 0.043 Uiso 1 1 calc R
C11 C 0.2515(4) 0.3785(2) -0.0812(2) 0.0364(7) Uani 1 1 d .
H11A H 0.1793 0.3279 -0.0199 0.044 Uiso 1 1 calc R
H11B H 0.1828 0.3887 -0.1384 0.044 Uiso 1 1 calc R
C12 C 0.4319(4) 0.1990(3) -0.1536(2) 0.0402(7) Uani 1 1 d .
H12A H 0.3695 0.1948 -0.2131 0.048 Uiso 1 1 calc R
H12B H 0.3622 0.1521 -0.0886 0.048 Uiso 1 1 calc R
C13 C 0.6328(4) 0.1477(2) -0.1913(2) 0.0371(7) Uani 1 1 d .
H13A H 0.6349 0.0634 -0.2148 0.045 Uiso 1 1 calc R
H13B H 0.6881 0.1446 -0.1281 0.045 Uiso 1 1 calc R
H1N H 0.746(4) 0.296(3) -0.265(2) 0.045(9) Uiso 1 1 d .
H(B H 0.815(7) 0.507(4) -0.284(4) 0.099(16) Uiso 1 1 d .
H9A H 0.628(8) 0.500(5) -0.219(4) 0.113(17) Uiso 1 1 d .

loop_
_atom_site_aniso_label
_atom_site_aniso_U_11
_atom_site_aniso_U_22
_atom_site_aniso_U_33
_atom_site_aniso_U_23
_atom_site_aniso_U_13
_atom_site_aniso_U_12
Cl1 0.0462(6) 0.0476(7) 0.0546(7) 0.0118(5) -0.0195(5) -0.0086(5)
P1 0.0300(4) 0.0231(4) 0.0324(4) -0.0040(3) -0.0115(3) 0.0005(3)
O1 0.0324(10) 0.0312(10) 0.0402(11) -0.0089(8) -0.0097(8) 0.0038(8)
O2 0.0433(11) 0.0272(10) 0.0377(10) 0.0015(8) -0.0167(9) -0.0068(8)
O3 0.0368(10) 0.0298(10) 0.0398(11) 0.0007(8) -0.0179(8) -0.0025(8)
O4 0.0413(11) 0.0393(11) 0.0348(11) -0.0072(9) -0.0091(9) -0.0043(9)
O5 0.0341(10) 0.0378(11) 0.0467(12) -0.0024(9) -0.0145(9) -0.0019(8)
O6 0.0407(11) 0.0267(10) 0.0415(11) 0.0008(8) -0.0130(9) -0.0003(8)
O7 0.0354(10) 0.0286(10) 0.0342(10) -0.0052(8) -0.0082(8) -0.0004(8)
O8 0.0300(10) 0.0328(10) 0.0391(11) -0.0068(8) -0.0032(8) -0.0030(8)
O9 0.0436(13) 0.0293(11) 0.0658(15) -0.0159(10) 0.0056(11) -0.0054(10)
O10 0.053(3) 0.038(2) 0.058(3) 0.010(2) -0.011(2) 0.0030(19)
O11 0.090(4) 0.063(3) 0.046(3) 0.008(2) -0.011(2) -0.018(3)
O12 0.045(3) 0.060(3) 0.121(5) 0.017(3) -0.032(3) 0.013(2)
O13 0.114(5) 0.092(4) 0.074(4) -0.021(3) -0.024(3) -0.061(4)
N1 0.0346(13) 0.0231(12) 0.0304(12) -0.0055(9) -0.0104(10) -0.0002(9)
C1 0.0298(14) 0.0252(13) 0.0338(14) -0.0039(11) -0.0119(11) 0.0014(11)
C2 0.0371(15) 0.0327(15) 0.0404(16) -0.0127(12) -0.0180(13) 0.0084(12)
C3 0.0313(15) 0.0488(18) 0.0435(17) -0.0187(14) -0.0113(13) 0.0033(13)
C4 0.0283(14) 0.0512(18) 0.0366(15) 0.0040(13) -0.0056(12) 0.0037(13)
C5 0.0331(15) 0.0448(17) 0.0434(17) 0.0103(14) -0.0134(13) -0.0034(13)
C6 0.0440(17) 0.0399(17) 0.0408(16) 0.0034(13) -0.0133(13) -0.0141(13)
C7 0.0482(17) 0.0292(15) 0.0448(17) 0.0025(12) -0.0116(14) -0.0085(13)
C8 0.0440(17) 0.0257(14) 0.0541(18) -0.0022(13) -0.0198(14) 0.0013(12)
C9 0.0363(15) 0.0285(15) 0.0509(18) -0.0111(13) -0.0136(13) 0.0083(12)
C10 0.0265(14) 0.0408(16) 0.0363(15) -0.0043(12) -0.0038(12) 0.0026(12)
C11 0.0259(14) 0.0395(16) 0.0406(16) -0.0004(13) -0.0037(12) -0.0029(12)
C12 0.0472(17) 0.0348(16) 0.0372(16) -0.0047(12) -0.0050(13) -0.0137(13)
C13 0.0506(17) 0.0285(14) 0.0302(14) -0.0010(11) -0.0079(13) -0.0018(12)

loop_
_atom_type_symbol
_atom_type_description
_atom_type_scat_dispersion_real
_atom_type_scat_dispersion_imag
_atom_type_scat_source
C C 0.0033 0.0016 'International Tables Vol C Tables 4.2.6.8 and 6.1.1.4'
H H 0.0000 0.0000 'International Tables Vol C Tables 4.2.6.8 and 6.1.1.4'
O O 0.0106 0.0060 'International Tables Vol C Tables 4.2.6.8 and 6.1.1.4'
P P 0.1023 0.0942 'International Tables Vol C Tables 4.2.6.8 and 6.1.1.4'
N N 0.0061 0.0033 'International Tables Vol C Tables 4.2.6.8 and 6.1.1.4'
Cl Cl 0.1484 0.1585 'International Tables Vol C Tables 4.2.6.8 and 6.1.1.4'

loop_
_geom_angle_atom_site_label_1
_geom_angle_atom_site_label_2
_geom_angle_atom_site_label_3
_geom_angle
_geom_angle_site_symmetry_1
_geom_angle_site_symmetry_3
O13 Cl1 O13 180.0(4) . 2_775
O13 Cl1 O12 60.9(4) . .
O13 Cl1 O12 119.1(4) 2_775 .
O13 Cl1 O12 119.1(4) . 2_775
O13 Cl1 O12 60.9(4) 2_775 2_775
O12 Cl1 O12 180.0(6) . 2_775
O13 Cl1 O10 69.2(4) . .
O13 Cl1 O10 110.8(4) 2_775 .
O12 Cl1 O10 105.2(3) . .
O12 Cl1 O10 74.8(3) 2_775 .
O13 Cl1 O10 110.8(4) . 2_775
O13 Cl1 O10 69.2(4) 2_775 2_775
O12 Cl1 O10 74.8(3) . 2_775
O12 Cl1 O10 105.2(3) 2_775 2_775
O10 Cl1 O10 180.000(1) . 2_775
O13 Cl1 O11 67.9(3) . 2_775
O13 Cl1 O11 112.1(3) 2_775 2_775
O12 Cl1 O11 106.8(3) . 2_775
O12 Cl1 O11 73.2(3) 2_775 2_775
O10 Cl1 O11 101.1(3) . 2_775
O10 Cl1 O11 78.9(3) 2_775 2_775
O13 Cl1 O11 112.1(3) . .
O13 Cl1 O11 67.9(3) 2_775 .
O12 Cl1 O11 73.2(3) . .
O12 Cl1 O11 106.8(3) 2_775 .
O10 Cl1 O11 78.9(3) . .
O10 Cl1 O11 101.1(3) 2_775 .
O11 Cl1 O11 180.000(1) 2_775 .
O2 P1 O1 114.62(11) . .
O2 P1 O3 113.85(10) . .
O1 P1 O3 109.74(10) . .
O2 P1 C1 109.49(11) . .
O1 P1 C1 107.66(11) . .
O3 P1 C1 100.36(11) . .
C3 O4 C4 113.7(2) . .
C5 O5 C6 112.3(2) . .
C7 O6 C8 112.2(2) . .
C10 O7 C9 111.4(2) . .
C12 O8 C11 113.11(19) . .
Cl1 O10 O13 50.2(2) . .
Cl1 O10 O12 50.02(19) . 2_775
O13 O10 O12 88.1(3) . 2_775
Cl1 O11 O13 50.5(2) . 2_775
Cl1 O11 O12 50.5(2) . .
O13 O11 O12 89.7(3) 2_775 .
O13 O12 Cl1 56.8(3) . .
O13 O12 O11 97.3(4) . .
Cl1 O12 O11 56.3(3) . .
O13 O12 O10 94.6(4) . 2_775
Cl1 O12 O10 55.2(2) . 2_775
O11 O12 O10 83.3(3) . 2_775
Cl1 O13 O12 62.2(3) . .
Cl1 O13 O11 61.6(3) . 2_775
O12 O13 O11 103.5(4) . 2_775
Cl1 O13 O10 60.6(3) . .
O12 O13 O10 100.4(4) . .
O11 O13 O10 93.2(4) 2_775 .
C1 N1 C13 113.9(2) . .
C1 N1 C2 114.6(2) . .
C13 N1 C2 108.5(2) . .
N1 C1 P1 118.45(17) . .
C3 C2 N1 114.2(2) . .
O4 C3 C2 108.5(2) . .
O4 C4 C5 108.5(2) . .
O5 C5 C4 108.8(2) . .
O5 C6 C7 109.6(2) . .
O6 C7 C6 108.7(2) . .
O6 C8 C9 108.8(2) . .
O7 C9 C8 109.5(2) . .
O7 C10 C11 109.8(2) . .
O8 C11 C10 108.0(2) . .
O8 C12 C13 107.3(2) . .
C12 C13 N1 113.9(2) . .

loop_
_geom_bond_atom_site_label_1
_geom_bond_atom_site_label_2
_geom_bond_distance
_geom_bond_site_symmetry_2
Cl1 O13 1.324(5) .
Cl1 O13 1.324(5) 2_775
Cl1 O12 1.400(4) .
Cl1 O12 1.400(4) 2_775
Cl1 O10 1.500(4) .
Cl1 O10 1.500(4) 2_775
Cl1 O11 1.510(5) 2_775
Cl1 O11 1.510(5) .
P1 O2 1.5036(19) .
P1 O1 1.5179(19) .
P1 O3 1.5419(18) .
P1 C1 1.821(3) .
O4 C3 1.414(3) .
O4 C4 1.420(3) .
O5 C5 1.429(3) .
O5 C6 1.430(3) .
O6 C7 1.426(3) .
O6 C8 1.427(3) .
O7 C10 1.424(3) .
O7 C9 1.439(3) .
O8 C12 1.416(3) .
O8 C11 1.423(3) .
O10 O13 1.610(8) .
O10 O12 1.764(7) 2_775
O11 O13 1.590(7) 2_775
O11 O12 1.737(8) .
O12 O13 1.383(8) .
O12 O10 1.764(7) 2_775
O13 O11 1.590(7) 2_775
N1 C1 1.500(3) .
N1 C13 1.504(3) .
N1 C2 1.506(3) .
C2 C3 1.495(4) .
C4 C5 1.493(4) .
C6 C7 1.494(4) .
C8 C9 1.487(4) .
C10 C11 1.499(4) .
C12 C13 1.503(4) .
